data_4080767
loop_
_publ_author_name
'Yuvaraj, K.'
'Roy, Dipak Kumar'
'Geetharani, K.'
'Mondal, Bijan'
'Anju, V. P.'
'Shankhari, Pritam'
'Ramkumar, V.'
'Ghosh, Sundargopal'

_publ_section_title
;
 Chemistry of Homo- and Heterometallic Bridged-Borylene Complexes
;
_journal_issue 9
_journal_name_full Organometallics
_journal_page_first 2705
_journal_paper_doi 10.1021/om400167f
_journal_volume 32
_journal_year 2013
_chemical_formula_sum 'C23 H15 B O13 Ru5'
_chemical_formula_weight 1015.51
_chemical_name_systematic
; 
 ? 
;
_space_group_IT_number 2
_symmetry_cell_setting triclinic
_symmetry_space_group_name_Hall '-P 1'
_symmetry_space_group_name_H-M 'P -1'
_atom_sites_solution_hydrogens geom
_atom_sites_solution_primary direct
_atom_sites_solution_secondary difmap
_audit_creation_method SHELXL-97
_cell_angle_alpha 96.889(2)
_cell_angle_beta 91.409(2)
_cell_angle_gamma 114.007(2)
_cell_formula_units_Z 2
_cell_length_a 9.7400(4)
_cell_length_b 10.3286(5)
_cell_length_c 16.3675(7)
_cell_measurement_reflns_used 6095
_cell_measurement_temperature 298(2)
_cell_measurement_theta_max 28.397
_cell_measurement_theta_min 2.428
_cell_volume 1488.39(12)
_computing_cell_refinement 'Bruker SMART'
_computing_data_collection 'Bruker SMART'
_computing_data_reduction 'Bruker SAINT'
_computing_molecular_graphics 'Bruker SHELXTL'
_computing_publication_material 'Bruker SHELXTL'
_computing_structure_refinement 'SHELXL-97 (Sheldrick, 1997)'
_computing_structure_solution 'SHELXS-97 (Sheldrick, 1990)'
_diffrn_ambient_temperature 298(2)
_diffrn_measured_fraction_theta_full 0.949
_diffrn_measured_fraction_theta_max 0.949
_diffrn_measurement_device_type 'CCD area detector'
_diffrn_measurement_method 'phi and omega scans'
_diffrn_radiation_monochromator graphite
_diffrn_radiation_source 'fine-focus sealed tube'
_diffrn_radiation_type MoK\a
_diffrn_radiation_wavelength 0.71073
_diffrn_reflns_av_R_equivalents 0.0232
_diffrn_reflns_av_sigmaI/netI 0.0218
_diffrn_reflns_limit_h_max 11
_diffrn_reflns_limit_h_min -11
_diffrn_reflns_limit_k_max 12
_diffrn_reflns_limit_k_min -12
_diffrn_reflns_limit_l_max 17
_diffrn_reflns_limit_l_min -19
_diffrn_reflns_number 17474
_diffrn_reflns_theta_full 25.00
_diffrn_reflns_theta_max 25.00
_diffrn_reflns_theta_min 2.30
_exptl_absorpt_coefficient_mu 2.540
_exptl_absorpt_correction_T_max 0.7789
_exptl_absorpt_correction_T_min 0.4653
_exptl_absorpt_correction_type multi-scan
_exptl_absorpt_process_details 'SADABS (Bruker, 1997)'
_exptl_crystal_colour 'redish brown'
_exptl_crystal_density_diffrn 2.266
_exptl_crystal_density_method 'not measured'
_exptl_crystal_description rectangular
_exptl_crystal_F_000 964
_exptl_crystal_size_max 0.35
_exptl_crystal_size_mid 0.25
_exptl_crystal_size_min 0.12
_refine_diff_density_max 0.609
_refine_diff_density_min -0.616
_refine_diff_density_rms 0.107
_refine_ls_extinction_method none
_refine_ls_goodness_of_fit_ref 1.102
_refine_ls_hydrogen_treatment mixed
_refine_ls_matrix_type full
_refine_ls_number_parameters 384
_refine_ls_number_reflns 4979
_refine_ls_number_restraints 0
_refine_ls_restrained_S_all 1.102
_refine_ls_R_factor_all 0.0218
_refine_ls_R_factor_gt 0.0189
_refine_ls_shift/su_max 0.001
_refine_ls_shift/su_mean 0.000
_refine_ls_structure_factor_coef Fsqd
_refine_ls_weighting_details 'calc w=1/[\s^2^(Fo^2^)+(0.0252P)^2^+0.7136P] where P=(Fo^2^+2Fc^2^)/3'
_refine_ls_weighting_scheme calc
_refine_ls_wR_factor_gt 0.0502
_refine_ls_wR_factor_ref 0.0522
_reflns_number_gt 4574
_reflns_number_total 4979
_reflns_threshold_expression >2sigma(I)
_cod_data_source_file om400167f_si_003.cif
_cod_data_source_block 3
_cod_depositor_comments
;
The following automatic conversions were performed:

'_symmetry_cell_setting' value 'Triclinic' changed to 'triclinic'
according to /home/saulius/struct/CIF-dictionaries/cif_core.dic
dictionary named 'cif_core.dic' version 2.3.1 from 2005-06-27.

Automatic conversion script
Id: cif_fix_values 1891 2012-01-12 08:04:46Z andrius 
;
_cod_original_cell_volume 1488.39(11)
_cod_original_sg_symbol_H-M P-1
_cod_database_code 4080767

loop_
_symmetry_equiv_pos_as_xyz
'x, y, z'
'-x, -y, -z'

loop_
_atom_site_label
_atom_site_type_symbol
_atom_site_fract_x
_atom_site_fract_y
_atom_site_fract_z
_atom_site_U_iso_or_equiv
_atom_site_adp_type
_atom_site_occupancy
_atom_site_symmetry_multiplicity
_atom_site_calc_flag
_atom_site_refinement_flags
B1 B 0.7256(3) 0.4853(4) 0.20759(19) 0.0302(7) Uani 1 1 d .
C1 C 0.8818(3) 0.8029(3) 0.41523(19) 0.0398(7) Uani 1 1 d .
C2 C 1.0230(3) 0.8022(3) 0.38997(19) 0.0423(8) Uani 1 1 d .
C3 C 1.0329(3) 0.8269(3) 0.3063(2) 0.0431(8) Uani 1 1 d .
C4 C 0.8972(4) 0.8372(3) 0.27870(19) 0.0421(8) Uani 1 1 d .
C5 C 0.8069(3) 0.8267(3) 0.3472(2) 0.0412(8) Uani 1 1 d .
C6 C 0.6723(4) 0.8625(4) 0.3514(2) 0.0548(9) Uani 1 1 d .
H6A H 0.6064 0.8090 0.3896 0.082 Uiso 1 1 calc R
H6B H 0.6194 0.8383 0.2977 0.082 Uiso 1 1 calc R
H6C H 0.7051 0.9631 0.3697 0.082 Uiso 1 1 calc R
C7 C 0.8354(4) 0.7977(4) 0.5020(2) 0.0546(9) Uani 1 1 d .
H7A H 0.8795 0.8924 0.5326 0.082 Uiso 1 1 calc R
H7B H 0.8696 0.7363 0.5279 0.082 Uiso 1 1 calc R
H7C H 0.7275 0.7611 0.5011 0.082 Uiso 1 1 calc R
C8 C 1.1452(4) 0.8002(4) 0.4461(2) 0.0573(10) Uani 1 1 d .
H8A H 1.2135 0.7741 0.4139 0.086 Uiso 1 1 calc R
H8B H 1.1017 0.7317 0.4832 0.086 Uiso 1 1 calc R
H8C H 1.1991 0.8936 0.4772 0.086 Uiso 1 1 calc R
C9 C 1.1734(4) 0.8637(4) 0.2610(2) 0.0620(11) Uani 1 1 d .
H9A H 1.2409 0.9618 0.2789 0.093 Uiso 1 1 calc R
H9B H 1.1471 0.8504 0.2027 0.093 Uiso 1 1 calc R
H9C H 1.2217 0.8025 0.2723 0.093 Uiso 1 1 calc R
C10 C 0.8667(5) 0.8750(4) 0.1964(2) 0.0622(10) Uani 1 1 d .
H10A H 0.7598 0.8359 0.1826 0.093 Uiso 1 1 calc R
H10B H 0.9127 0.8360 0.1549 0.093 Uiso 1 1 calc R
H10C H 0.9079 0.9772 0.1990 0.093 Uiso 1 1 calc R
C11 C 0.8220(3) 0.5047(3) 0.3971(2) 0.0401(7) Uani 1 1 d .
C12 C 1.0110(4) 0.5780(4) 0.1116(2) 0.0506(9) Uani 1 1 d .
C13 C 1.0863(3) 0.5167(4) 0.2671(2) 0.0452(8) Uani 1 1 d .
C14 C 0.9598(4) 0.2963(4) 0.1289(2) 0.0481(8) Uani 1 1 d .
C15 C 0.6530(4) 0.4533(4) 0.0403(2) 0.0558(9) Uani 1 1 d .
C16 C 0.6600(4) 0.1864(4) 0.0392(2) 0.0514(9) Uani 1 1 d .
C17 C 0.3999(4) 0.2198(4) 0.0816(3) 0.0608(11) Uani 1 1 d .
C18 C 0.3204(4) 0.2997(4) 0.2431(2) 0.0523(9) Uani 1 1 d .
C19 C 0.4944(3) 0.5214(4) 0.3620(2) 0.0427(8) Uani 1 1 d .
C20 C 0.4612(4) 0.5806(4) 0.2001(2) 0.0458(8) Uani 1 1 d .
C21 C 0.5573(4) 0.2379(4) 0.3679(2) 0.0507(9) Uani 1 1 d .
C22 C 0.8486(4) 0.2497(3) 0.31415(19) 0.0407(8) Uani 1 1 d .
C23 C 0.5865(4) 0.1314(4) 0.2132(2) 0.0488(8) Uani 1 1 d .
O1 O 0.8439(3) 0.4874(3) 0.46374(15) 0.0599(7) Uani 1 1 d .
O2 O 1.0623(4) 0.6526(3) 0.06481(18) 0.0878(10) Uani 1 1 d .
O3 O 1.1869(3) 0.5505(3) 0.31436(17) 0.0653(7) Uani 1 1 d .
O4 O 0.9849(3) 0.2062(4) 0.09657(19) 0.0765(9) Uani 1 1 d .
O5 O 0.6830(4) 0.5395(4) -0.00179(19) 0.0907(10) Uani 1 1 d .
O6 O 0.6804(3) 0.1062(3) -0.0067(2) 0.0829(10) Uani 1 1 d .
O7 O 0.2777(3) 0.1642(4) 0.0575(2) 0.0946(12) Uani 1 1 d .
O8 O 0.2036(3) 0.2097(3) 0.2427(2) 0.0862(10) Uani 1 1 d .
O9 O 0.4726(3) 0.5569(3) 0.42662(16) 0.0636(7) Uani 1 1 d .
O10 O 0.4281(3) 0.6562(3) 0.16800(18) 0.0746(8) Uani 1 1 d .
O11 O 0.4807(4) 0.1875(3) 0.4174(2) 0.0887(10) Uani 1 1 d .
O12 O 0.9331(3) 0.2078(3) 0.33503(17) 0.0624(7) Uani 1 1 d .
O13 O 0.5259(3) 0.0114(3) 0.18833(18) 0.0796(9) Uani 1 1 d .
Ru1 Ru 0.83085(2) 0.61867(2) 0.312110(14) 0.02943(7) Uani 1 1 d .
Ru2 Ru 0.91936(2) 0.44967(3) 0.186829(14) 0.03277(7) Uani 1 1 d .
Ru3 Ru 0.61375(3) 0.32024(3) 0.113987(15) 0.03655(8) Uani 1 1 d .
Ru4 Ru 0.51678(2) 0.45263(3) 0.252091(15) 0.03321(7) Uani 1 1 d .
Ru5 Ru 0.69267(2) 0.30760(2) 0.284305(14) 0.03098(7) Uani 1 1 d .

loop_
_atom_site_aniso_label
_atom_site_aniso_U_11
_atom_site_aniso_U_22
_atom_site_aniso_U_33
_atom_site_aniso_U_23
_atom_site_aniso_U_13
_atom_site_aniso_U_12
B1 0.0306(16) 0.0298(17) 0.0322(17) 0.0056(13) 0.0027(13) 0.0142(14)
C1 0.0423(17) 0.0311(16) 0.0401(17) -0.0039(13) -0.0009(14) 0.0119(13)
C2 0.0387(16) 0.0321(17) 0.0465(19) -0.0026(14) -0.0042(14) 0.0077(13)
C3 0.0413(17) 0.0279(16) 0.0492(19) 0.0046(14) 0.0036(14) 0.0035(13)
C4 0.0496(18) 0.0235(16) 0.0448(18) 0.0073(13) -0.0006(15) 0.0063(13)
C5 0.0466(17) 0.0263(16) 0.0482(19) 0.0015(13) -0.0035(15) 0.0138(14)
C6 0.062(2) 0.0379(19) 0.070(2) 0.0021(17) -0.0057(18) 0.0281(17)
C7 0.065(2) 0.055(2) 0.0407(19) -0.0045(16) 0.0005(16) 0.0259(19)
C8 0.0470(19) 0.056(2) 0.057(2) -0.0043(18) -0.0139(17) 0.0137(17)
C9 0.052(2) 0.047(2) 0.073(3) 0.0131(19) 0.0186(18) 0.0044(17)
C10 0.083(3) 0.044(2) 0.055(2) 0.0195(17) -0.002(2) 0.019(2)
C11 0.0410(17) 0.0342(17) 0.0453(19) 0.0042(14) 0.0018(14) 0.0163(14)
C12 0.054(2) 0.051(2) 0.0443(19) 0.0082(17) 0.0127(16) 0.0184(17)
C13 0.0344(16) 0.052(2) 0.052(2) 0.0073(16) 0.0093(15) 0.0205(15)
C14 0.0464(18) 0.060(2) 0.046(2) 0.0112(17) 0.0095(15) 0.0293(17)
C15 0.067(2) 0.055(2) 0.044(2) 0.0015(18) -0.0119(17) 0.0264(19)
C16 0.0459(19) 0.044(2) 0.058(2) -0.0041(17) 0.0021(16) 0.0160(16)
C17 0.055(2) 0.052(2) 0.074(3) -0.0171(19) -0.0062(19) 0.0281(19)
C18 0.0390(18) 0.045(2) 0.073(2) 0.0014(17) 0.0026(16) 0.0191(17)
C19 0.0407(17) 0.0445(19) 0.049(2) 0.0124(15) 0.0048(15) 0.0223(15)
C20 0.0452(18) 0.047(2) 0.0464(19) -0.0033(16) -0.0009(15) 0.0235(16)
C21 0.0483(19) 0.045(2) 0.061(2) 0.0117(17) 0.0184(17) 0.0196(16)
C22 0.0447(17) 0.0395(18) 0.0411(18) 0.0103(14) 0.0058(14) 0.0192(15)
C23 0.0499(19) 0.039(2) 0.056(2) 0.0112(16) 0.0028(16) 0.0159(16)
O1 0.0870(18) 0.0532(16) 0.0416(14) 0.0130(11) -0.0089(13) 0.0301(14)
O2 0.112(2) 0.075(2) 0.0608(18) 0.0325(16) 0.0335(17) 0.0153(18)
O3 0.0440(13) 0.084(2) 0.0714(18) -0.0019(15) -0.0091(13) 0.0342(14)
O4 0.092(2) 0.086(2) 0.077(2) -0.0044(16) 0.0076(16) 0.0674(19)
O5 0.123(3) 0.083(2) 0.0689(19) 0.0352(18) -0.0105(18) 0.040(2)
O6 0.0703(18) 0.0639(19) 0.100(2) -0.0300(17) 0.0155(16) 0.0239(15)
O7 0.0495(16) 0.089(2) 0.131(3) -0.039(2) -0.0286(17) 0.0302(16)
O8 0.0396(14) 0.0625(19) 0.137(3) 0.0066(18) 0.0096(15) 0.0028(14)
O9 0.0745(17) 0.0792(19) 0.0435(15) 0.0091(13) 0.0150(13) 0.0376(15)
O10 0.099(2) 0.069(2) 0.0752(19) 0.0170(16) -0.0106(16) 0.0535(18)
O11 0.091(2) 0.084(2) 0.093(2) 0.0384(18) 0.0620(19) 0.0289(18)
O12 0.0621(15) 0.0766(19) 0.0754(18) 0.0309(15) 0.0080(14) 0.0503(15)
O13 0.100(2) 0.0338(16) 0.081(2) 0.0037(13) -0.0140(16) 0.0059(15)
Ru1 0.02948(12) 0.02662(13) 0.03014(13) 0.00406(9) 0.00116(9) 0.00956(10)
Ru2 0.02918(12) 0.03738(14) 0.03512(14) 0.00919(10) 0.00858(10) 0.01573(10)
Ru3 0.03818(14) 0.03409(14) 0.03733(14) -0.00314(10) -0.00374(10) 0.01747(11)
Ru4 0.02676(12) 0.03244(14) 0.04265(14) 0.00245(10) 0.00192(10) 0.01531(10)
Ru5 0.02940(12) 0.02983(13) 0.03759(14) 0.01159(10) 0.00741(10) 0.01403(10)

loop_
_atom_type_symbol
_atom_type_description
_atom_type_scat_dispersion_real
_atom_type_scat_dispersion_imag
_atom_type_scat_source
C C 0.0033 0.0016 'International Tables Vol C Tables 4.2.6.8 and 6.1.1.4'
H H 0.0000 0.0000 'International Tables Vol C Tables 4.2.6.8 and 6.1.1.4'
B B 0.0013 0.0007 'International Tables Vol C Tables 4.2.6.8 and 6.1.1.4'
O O 0.0106 0.0060 'International Tables Vol C Tables 4.2.6.8 and 6.1.1.4'
Ru Ru -1.2594 0.8363 'International Tables Vol C Tables 4.2.6.8 and 6.1.1.4'

loop_
_geom_angle_atom_site_label_1
_geom_angle_atom_site_label_2
_geom_angle_atom_site_label_3
_geom_angle
Ru1 B1 Ru3 169.48(19)
Ru1 B1 Ru4 90.09(12)
Ru3 B1 Ru4 88.05(12)
Ru1 B1 Ru2 89.97(12)
Ru3 B1 Ru2 87.84(12)
Ru4 B1 Ru2 157.67(19)
Ru1 B1 Ru5 85.15(12)
Ru3 B1 Ru5 84.33(12)
Ru4 B1 Ru5 78.99(11)
Ru2 B1 Ru5 78.77(12)
C5 C1 C2 108.3(3)
C5 C1 C7 126.8(3)
C2 C1 C7 124.6(3)
C5 C1 Ru1 71.64(17)
C2 C1 Ru1 71.38(16)
C7 C1 Ru1 128.5(2)
C3 C2 C1 107.3(3)
C3 C2 C8 126.5(3)
C1 C2 C8 125.4(3)
C3 C2 Ru1 71.59(16)
C1 C2 Ru1 71.36(15)
C8 C2 Ru1 129.9(2)
C2 C3 C4 108.3(3)
C2 C3 C9 124.9(3)
C4 C3 C9 125.9(3)
C2 C3 Ru1 71.85(17)
C4 C3 Ru1 69.80(16)
C9 C3 Ru1 132.8(2)
C5 C4 C3 107.9(3)
C5 C4 C10 125.7(3)
C3 C4 C10 125.7(3)
C5 C4 Ru1 72.97(18)
C3 C4 Ru1 72.92(18)
C10 C4 Ru1 126.9(2)
C1 C5 C4 108.1(3)
C1 C5 C6 125.2(3)
C4 C5 C6 125.8(3)
C1 C5 Ru1 71.92(18)
C4 C5 Ru1 69.88(18)
C6 C5 Ru1 132.6(2)
C5 C6 H6A 109.5
C5 C6 H6B 109.5
H6A C6 H6B 109.5
C5 C6 H6C 109.5
H6A C6 H6C 109.5
H6B C6 H6C 109.5
C1 C7 H7A 109.5
C1 C7 H7B 109.5
H7A C7 H7B 109.5
C1 C7 H7C 109.5
H7A C7 H7C 109.5
H7B C7 H7C 109.5
C2 C8 H8A 109.5
C2 C8 H8B 109.5
H8A C8 H8B 109.5
C2 C8 H8C 109.5
H8A C8 H8C 109.5
H8B C8 H8C 109.5
C3 C9 H9A 109.5
C3 C9 H9B 109.5
H9A C9 H9B 109.5
C3 C9 H9C 109.5
H9A C9 H9C 109.5
H9B C9 H9C 109.5
C4 C10 H10A 109.5
C4 C10 H10B 109.5
H10A C10 H10B 109.5
C4 C10 H10C 109.5
H10A C10 H10C 109.5
H10B C10 H10C 109.5
O1 C11 Ru1 154.2(3)
O1 C11 Ru5 123.4(2)
Ru1 C11 Ru5 82.40(12)
O2 C12 Ru2 177.9(3)
O3 C13 Ru2 176.6(3)
O4 C14 Ru2 178.5(3)
O5 C15 Ru3 176.4(3)
O6 C16 Ru3 176.6(3)
O7 C17 Ru3 175.1(4)
O8 C18 Ru4 175.9(4)
O9 C19 Ru4 176.1(3)
O10 C20 Ru4 179.1(3)
O11 C21 Ru5 174.3(4)
O12 C22 Ru5 174.7(3)
O13 C23 Ru5 162.5(3)
C11 Ru1 B1 107.99(13)
C11 Ru1 C4 147.10(12)
B1 Ru1 C4 104.81(13)
C11 Ru1 C5 117.81(13)
B1 Ru1 C5 121.66(13)
C4 Ru1 C5 37.16(12)
C11 Ru1 C3 121.45(12)
B1 Ru1 C3 120.40(12)
C4 Ru1 C3 37.29(12)
C5 Ru1 C3 61.55(12)
C11 Ru1 C1 86.32(13)
B1 Ru1 C1 157.08(13)
C4 Ru1 C1 61.75(12)
C5 Ru1 C1 36.45(12)
C3 Ru1 C1 61.37(11)
C11 Ru1 C2 88.07(13)
B1 Ru1 C2 155.41(12)
C4 Ru1 C2 62.07(12)
C5 Ru1 C2 61.67(12)
C3 Ru1 C2 36.56(11)
C1 Ru1 C2 37.27(11)
C11 Ru1 Ru5 56.96(9)
B1 Ru1 Ru5 51.05(10)
C4 Ru1 Ru5 155.84(8)
C5 Ru1 Ru5 148.82(8)
C3 Ru1 Ru5 149.51(9)
C1 Ru1 Ru5 139.99(8)
C2 Ru1 Ru5 140.04(9)
C11 Ru1 Ru4 93.72(9)
B1 Ru1 Ru4 45.91(9)
C4 Ru1 Ru4 107.34(8)
C5 Ru1 Ru4 95.36(8)
C3 Ru1 Ru4 143.58(9)
C1 Ru1 Ru4 117.25(8)
C2 Ru1 Ru4 154.34(8)
Ru5 Ru1 Ru4 57.005(8)
C11 Ru1 Ru2 95.71(10)
B1 Ru1 Ru2 46.04(9)
C4 Ru1 Ru2 109.05(9)
C5 Ru1 Ru2 145.56(8)
C3 Ru1 Ru2 95.32(8)
C1 Ru1 Ru2 152.81(8)
C2 Ru1 Ru2 115.58(8)
Ru5 Ru1 Ru2 56.924(8)
Ru4 Ru1 Ru2 89.736(9)
C12 Ru2 C13 97.41(15)
C12 Ru2 C14 94.23(15)
C13 Ru2 C14 96.43(15)
C12 Ru2 B1 101.63(15)
C13 Ru2 B1 122.21(13)
C14 Ru2 B1 135.14(13)
C12 Ru2 Ru5 154.93(12)
C13 Ru2 Ru5 98.89(10)
C14 Ru2 Ru5 102.70(10)
B1 Ru2 Ru5 53.42(9)
C12 Ru2 Ru3 100.01(11)
C13 Ru2 Ru3 160.64(10)
C14 Ru2 Ru3 90.66(10)
B1 Ru2 Ru3 45.54(8)
Ru5 Ru2 Ru3 61.907(9)
C12 Ru2 Ru1 103.60(11)
C13 Ru2 Ru1 78.64(10)
C14 Ru2 Ru1 161.93(11)
B1 Ru2 Ru1 43.98(8)
Ru5 Ru2 Ru1 61.520(9)
Ru3 Ru2 Ru1 89.065(9)
C15 Ru3 C16 94.13(17)
C15 Ru3 C17 96.00(18)
C16 Ru3 C17 92.06(14)
C15 Ru3 B1 89.26(14)
C16 Ru3 B1 137.32(13)
C17 Ru3 B1 129.92(14)
C15 Ru3 Ru2 92.78(11)
C16 Ru3 Ru2 90.70(10)
C17 Ru3 Ru2 170.59(14)
B1 Ru3 Ru2 46.62(9)
C15 Ru3 Ru4 102.01(12)
C16 Ru3 Ru4 163.69(12)
C17 Ru3 Ru4 83.99(11)
B1 Ru3 Ru4 46.44(9)
Ru2 Ru3 Ru4 90.875(10)
C15 Ru3 Ru5 139.76(11)
C16 Ru3 Ru5 110.80(12)
C17 Ru3 Ru5 113.42(13)
B1 Ru3 Ru5 50.95(10)
Ru2 Ru3 Ru5 57.243(8)
Ru4 Ru3 Ru5 57.294(9)
C20 Ru4 C19 96.27(14)
C20 Ru4 C18 96.74(15)
C19 Ru4 C18 91.88(15)
C20 Ru4 B1 102.73(14)
C19 Ru4 B1 123.22(13)
C18 Ru4 B1 136.81(14)
C20 Ru4 Ru5 155.95(10)
C19 Ru4 Ru5 99.95(10)
C18 Ru4 Ru5 100.33(11)
B1 Ru4 Ru5 53.39(10)
C20 Ru4 Ru3 100.50(10)
C19 Ru4 Ru3 161.69(10)
C18 Ru4 Ru3 93.40(11)
B1 Ru4 Ru3 45.51(8)
Ru5 Ru4 Ru3 61.846(9)
C20 Ru4 Ru1 104.69(10)
C19 Ru4 Ru1 79.57(9)
C18 Ru4 Ru1 157.62(12)
B1 Ru4 Ru1 44.00(8)
Ru5 Ru4 Ru1 61.495(9)
Ru3 Ru4 Ru1 89.044(9)
C23 Ru5 C22 91.56(15)
C23 Ru5 C21 90.03(15)
C22 Ru5 C21 100.58(15)
C23 Ru5 B1 106.67(13)
C22 Ru5 B1 124.05(12)
C21 Ru5 B1 130.84(14)
C23 Ru5 C11 168.82(13)
C22 Ru5 C11 82.99(12)
C21 Ru5 C11 81.43(13)
B1 Ru5 C11 84.43(11)
C23 Ru5 Ru2 100.53(10)
C22 Ru5 Ru2 77.39(9)
C21 Ru5 Ru2 169.26(11)
B1 Ru5 Ru2 47.81(8)
C11 Ru5 Ru2 87.84(7)
C23 Ru5 Ru4 100.30(11)
C22 Ru5 Ru4 167.14(9)
C21 Ru5 Ru4 84.49(11)
B1 Ru5 Ru4 47.63(8)
C11 Ru5 Ru4 86.13(8)
Ru2 Ru5 Ru4 95.418(11)
C23 Ru5 Ru1 150.48(11)
C22 Ru5 Ru1 105.64(9)
C21 Ru5 Ru1 109.56(11)
B1 Ru5 Ru1 43.80(8)
C11 Ru5 Ru1 40.64(8)
Ru2 Ru5 Ru1 61.556(8)
Ru4 Ru5 Ru1 61.500(9)
C23 Ru5 Ru3 61.95(11)
C22 Ru5 Ru3 122.21(9)
C21 Ru5 Ru3 127.26(11)
B1 Ru5 Ru3 44.72(8)
C11 Ru5 Ru3 129.14(8)
Ru2 Ru5 Ru3 60.849(9)
Ru4 Ru5 Ru3 60.860(9)
Ru1 Ru5 Ru3 88.522(10)

loop_
_geom_bond_atom_site_label_1
_geom_bond_atom_site_label_2
_geom_bond_distance
B1 Ru1 2.018(3)
B1 Ru3 2.055(3)
B1 Ru4 2.087(3)
B1 Ru2 2.092(3)
B1 Ru5 2.268(3)
C1 C5 1.416(5)
C1 C2 1.448(4)
C1 C7 1.502(5)
C1 Ru1 2.266(3)
C2 C3 1.421(5)
C2 C8 1.494(5)
C2 Ru1 2.266(3)
C3 C4 1.434(5)
C3 C9 1.504(4)
C3 Ru1 2.263(3)
C4 C5 1.429(4)
C4 C10 1.503(5)
C4 Ru1 2.222(3)
C5 C6 1.500(5)
C5 Ru1 2.263(3)
C6 H6A 0.9600
C6 H6B 0.9600
C6 H6C 0.9600
C7 H7A 0.9600
C7 H7B 0.9600
C7 H7C 0.9600
C8 H8A 0.9600
C8 H8B 0.9600
C8 H8C 0.9600
C9 H9A 0.9600
C9 H9B 0.9600
C9 H9C 0.9600
C10 H10A 0.9600
C10 H10B 0.9600
C10 H10C 0.9600
C11 O1 1.154(4)
C11 Ru1 1.909(3)
C11 Ru5 2.457(3)
C12 O2 1.130(4)
C12 Ru2 1.885(4)
C13 O3 1.140(4)
C13 Ru2 1.900(3)
C14 O4 1.130(4)
C14 Ru2 1.932(4)
C15 O5 1.140(5)
C15 Ru3 1.866(4)
C16 O6 1.132(4)
C16 Ru3 1.934(4)
C17 O7 1.127(4)
C17 Ru3 1.936(4)
C18 O8 1.138(4)
C18 Ru4 1.910(3)
C19 O9 1.132(4)
C19 Ru4 1.904(4)
C20 O10 1.134(4)
C20 Ru4 1.895(4)
C21 O11 1.140(4)
C21 Ru5 1.919(3)
C22 O12 1.137(4)
C22 Ru5 1.918(4)
C23 O13 1.150(4)
C23 Ru5 1.907(3)
Ru1 Ru5 2.9055(4)
Ru1 Ru4 2.9056(3)
Ru1 Ru2 2.9065(3)
Ru2 Ru5 2.7699(3)
Ru2 Ru3 2.8765(3)
Ru3 Ru4 2.8785(3)
Ru3 Ru5 2.9056(4)
Ru4 Ru5 2.7731(4)

loop_
_geom_torsion_atom_site_label_1
_geom_torsion_atom_site_label_2
_geom_torsion_atom_site_label_3
_geom_torsion_atom_site_label_4
_geom_torsion
C5 C1 C2 C3 0.4(3)
C7 C1 C2 C3 -172.5(3)
Ru1 C1 C2 C3 63.0(2)
C5 C1 C2 C8 171.3(3)
C7 C1 C2 C8 -1.7(5)
Ru1 C1 C2 C8 -126.2(3)
C5 C1 C2 Ru1 -62.5(2)
C7 C1 C2 Ru1 124.5(3)
C1 C2 C3 C4 -2.2(3)
C8 C2 C3 C4 -172.9(3)
Ru1 C2 C3 C4 60.6(2)
C1 C2 C3 C9 167.1(3)
C8 C2 C3 C9 -3.6(5)
Ru1 C2 C3 C9 -130.1(3)
C1 C2 C3 Ru1 -62.8(2)
C8 C2 C3 Ru1 126.5(3)
C2 C3 C4 C5 3.2(3)
C9 C3 C4 C5 -166.0(3)
Ru1 C3 C4 C5 65.1(2)
C2 C3 C4 C10 174.6(3)
C9 C3 C4 C10 5.4(5)
Ru1 C3 C4 C10 -123.5(3)
C2 C3 C4 Ru1 -61.9(2)
C9 C3 C4 Ru1 128.9(3)
C2 C1 C5 C4 1.5(3)
C7 C1 C5 C4 174.3(3)
Ru1 C1 C5 C4 -60.8(2)
C2 C1 C5 C6 -167.8(3)
C7 C1 C5 C6 5.0(5)
Ru1 C1 C5 C6 129.8(3)
C2 C1 C5 Ru1 62.4(2)
C7 C1 C5 Ru1 -124.8(3)
C3 C4 C5 C1 -2.9(3)
C10 C4 C5 C1 -174.3(3)
Ru1 C4 C5 C1 62.1(2)
C3 C4 C5 C6 166.4(3)
C10 C4 C5 C6 -5.0(5)
Ru1 C4 C5 C6 -128.6(3)
C3 C4 C5 Ru1 -65.0(2)
C10 C4 C5 Ru1 123.6(3)
O1 C11 Ru1 B1 -178.1(6)
Ru5 C11 Ru1 B1 1.50(13)
O1 C11 Ru1 C4 -2.9(8)
Ru5 C11 Ru1 C4 176.67(18)
O1 C11 Ru1 C5 -35.4(7)
Ru5 C11 Ru1 C5 144.17(10)
O1 C11 Ru1 C3 36.6(7)
Ru5 C11 Ru1 C3 -143.81(11)
O1 C11 Ru1 C1 -16.4(6)
Ru5 C11 Ru1 C1 163.21(10)
O1 C11 Ru1 C2 20.9(7)
Ru5 C11 Ru1 C2 -159.52(11)
O1 C11 Ru1 Ru5 -179.6(7)
O1 C11 Ru1 Ru4 -133.5(6)
Ru5 C11 Ru1 Ru4 46.11(7)
O1 C11 Ru1 Ru2 136.4(6)
Ru5 C11 Ru1 Ru2 -44.00(7)
Ru3 B1 Ru1 C11 -2.4(10)
Ru4 B1 Ru1 C11 77.32(15)
Ru2 B1 Ru1 C11 -80.35(14)
Ru5 B1 Ru1 C11 -1.62(14)
Ru3 B1 Ru1 C4 -179.7(9)
Ru4 B1 Ru1 C4 -99.96(13)
Ru2 B1 Ru1 C4 102.36(13)
Ru5 B1 Ru1 C4 -178.90(10)
Ru3 B1 Ru1 C5 -143.4(9)
Ru4 B1 Ru1 C5 -63.62(16)
Ru2 B1 Ru1 C5 138.71(12)
Ru5 B1 Ru1 C5 -142.56(11)
Ru3 B1 Ru1 C3 143.3(9)
Ru4 B1 Ru1 C3 -136.93(12)
Ru2 B1 Ru1 C3 65.40(17)
Ru5 B1 Ru1 C3 144.13(11)
Ru3 B1 Ru1 C1 -128.9(9)
Ru4 B1 Ru1 C1 -49.2(4)
Ru2 B1 Ru1 C1 153.2(3)
Ru5 B1 Ru1 C1 -128.1(3)
Ru3 B1 Ru1 C2 126.2(9)
Ru4 B1 Ru1 C2 -154.0(3)
Ru2 B1 Ru1 C2 48.3(4)
Ru5 B1 Ru1 C2 127.0(3)
Ru3 B1 Ru1 Ru5 -0.8(9)
Ru4 B1 Ru1 Ru5 78.94(10)
Ru2 B1 Ru1 Ru5 -78.73(11)
Ru3 B1 Ru1 Ru4 -79.7(9)
Ru2 B1 Ru1 Ru4 -157.67(19)
Ru5 B1 Ru1 Ru4 -78.94(10)
Ru3 B1 Ru1 Ru2 77.9(10)
Ru4 B1 Ru1 Ru2 157.67(19)
Ru5 B1 Ru1 Ru2 78.73(11)
C5 C4 Ru1 C11 -51.9(3)
C3 C4 Ru1 C11 63.6(3)
C10 C4 Ru1 C11 -174.2(3)
C5 C4 Ru1 B1 123.36(19)
C3 C4 Ru1 B1 -121.12(19)
C10 C4 Ru1 B1 1.1(3)
C3 C4 Ru1 C5 115.5(3)
C10 C4 Ru1 C5 -122.3(4)
C5 C4 Ru1 C3 -115.5(3)
C10 C4 Ru1 C3 122.2(4)
C5 C4 Ru1 C1 -36.60(17)
C3 C4 Ru1 C1 78.92(19)
C10 C4 Ru1 C1 -158.9(4)
C5 C4 Ru1 C2 -79.06(19)
C3 C4 Ru1 C2 36.46(18)
C10 C4 Ru1 C2 158.7(4)
C5 C4 Ru1 Ru5 121.3(2)
C3 C4 Ru1 Ru5 -123.2(2)
C10 C4 Ru1 Ru5 -1.0(5)
C5 C4 Ru1 Ru4 75.54(17)
C3 C4 Ru1 Ru4 -168.95(16)
C10 C4 Ru1 Ru4 -46.7(3)
C5 C4 Ru1 Ru2 171.43(15)
C3 C4 Ru1 Ru2 -73.05(18)
C10 C4 Ru1 Ru2 49.2(3)
C1 C5 Ru1 C11 33.2(2)
C4 C5 Ru1 C11 151.11(19)
C6 C5 Ru1 C11 -88.3(3)
C1 C5 Ru1 B1 170.58(18)
C4 C5 Ru1 B1 -71.6(2)
C6 C5 Ru1 B1 49.1(4)
C1 C5 Ru1 C4 -117.9(3)
C6 C5 Ru1 C4 120.6(4)
C1 C5 Ru1 C3 -79.42(19)
C4 C5 Ru1 C3 38.45(18)
C6 C5 Ru1 C3 159.1(4)
C4 C5 Ru1 C1 117.9(3)
C6 C5 Ru1 C1 -121.5(4)
C1 C5 Ru1 C2 -37.64(18)
C4 C5 Ru1 C2 80.23(19)
C6 C5 Ru1 C2 -159.1(4)
C1 C5 Ru1 Ru5 104.6(2)
C4 C5 Ru1 Ru5 -137.49(17)
C6 C5 Ru1 Ru5 -16.9(4)
C1 C5 Ru1 Ru4 130.31(17)
C4 C5 Ru1 Ru4 -111.82(17)
C6 C5 Ru1 Ru4 8.8(3)
C1 C5 Ru1 Ru2 -132.29(16)
C4 C5 Ru1 Ru2 -14.4(3)
C6 C5 Ru1 Ru2 106.2(3)
C2 C3 Ru1 C11 -27.0(3)
C4 C3 Ru1 C11 -145.21(19)
C9 C3 Ru1 C11 94.1(4)
C2 C3 Ru1 B1 -168.1(2)
C4 C3 Ru1 B1 73.7(2)
C9 C3 Ru1 B1 -47.0(4)
C2 C3 Ru1 C4 118.2(3)
C9 C3 Ru1 C4 -120.7(4)
C2 C3 Ru1 C5 79.9(2)
C4 C3 Ru1 C5 -38.31(18)
C9 C3 Ru1 C5 -159.0(4)
C2 C3 Ru1 C1 38.2(2)
C4 C3 Ru1 C1 -80.0(2)
C9 C3 Ru1 C1 159.3(4)
C4 C3 Ru1 C2 -118.2(3)
C9 C3 Ru1 C2 121.1(4)
C2 C3 Ru1 Ru5 -104.2(2)
C4 C3 Ru1 Ru5 137.55(17)
C9 C3 Ru1 Ru5 16.8(5)
C2 C3 Ru1 Ru4 136.16(17)
C4 C3 Ru1 Ru4 18.0(3)
C9 C3 Ru1 Ru4 -102.8(3)
C2 C3 Ru1 Ru2 -127.04(19)
C4 C3 Ru1 Ru2 114.76(17)
C9 C3 Ru1 Ru2 -5.9(3)
C5 C1 Ru1 C11 -150.9(2)
C2 C1 Ru1 C11 91.6(2)
C7 C1 Ru1 C11 -28.1(3)
C5 C1 Ru1 B1 -21.0(4)
C2 C1 Ru1 B1 -138.4(3)
C7 C1 Ru1 B1 101.8(4)
C5 C1 Ru1 C4 37.31(18)
C2 C1 Ru1 C4 -80.1(2)
C7 C1 Ru1 C4 160.1(3)
C2 C1 Ru1 C5 -117.4(3)
C7 C1 Ru1 C5 122.8(4)
C5 C1 Ru1 C3 79.9(2)
C2 C1 Ru1 C3 -37.46(19)
C7 C1 Ru1 C3 -157.3(4)
C5 C1 Ru1 C2 117.4(3)
C7 C1 Ru1 C2 -119.8(4)
C5 C1 Ru1 Ru5 -128.82(17)
C2 C1 Ru1 Ru5 113.77(18)
C7 C1 Ru1 Ru5 -6.0(4)
C5 C1 Ru1 Ru4 -58.64(19)
C2 C1 Ru1 Ru4 -176.06(16)
C7 C1 Ru1 Ru4 64.2(3)
C5 C1 Ru1 Ru2 113.7(2)
C2 C1 Ru1 Ru2 -3.7(3)
C7 C1 Ru1 Ru2 -123.5(3)
C3 C2 Ru1 C11 157.2(2)
C1 C2 Ru1 C11 -86.5(2)
C8 C2 Ru1 C11 34.5(3)
C3 C2 Ru1 B1 25.2(4)
C1 C2 Ru1 B1 141.6(3)
C8 C2 Ru1 B1 -97.4(4)
C3 C2 Ru1 C4 -37.2(2)
C1 C2 Ru1 C4 79.2(2)
C8 C2 Ru1 C4 -159.8(3)
C3 C2 Ru1 C5 -79.5(2)
C1 C2 Ru1 C5 36.81(19)
C8 C2 Ru1 C5 157.8(3)
C1 C2 Ru1 C3 116.3(3)
C8 C2 Ru1 C3 -122.7(4)
C3 C2 Ru1 C1 -116.3(3)
C8 C2 Ru1 C1 121.0(4)
C3 C2 Ru1 Ru5 130.02(18)
C1 C2 Ru1 Ru5 -113.64(19)
C8 C2 Ru1 Ru5 7.4(4)
C3 C2 Ru1 Ru4 -108.2(2)
C1 C2 Ru1 Ru4 8.1(3)
C8 C2 Ru1 Ru4 129.1(3)
C3 C2 Ru1 Ru2 61.8(2)
C1 C2 Ru1 Ru2 178.13(16)
C8 C2 Ru1 Ru2 -60.9(3)
O2 C12 Ru2 C13 170(10)
O2 C12 Ru2 C14 73(10)
O2 C12 Ru2 B1 -65(10)
O2 C12 Ru2 Ru5 -60(11)
O2 C12 Ru2 Ru3 -18(10)
O2 C12 Ru2 Ru1 -110(10)
O3 C13 Ru2 C12 -115(5)
O3 C13 Ru2 C14 -20(5)
O3 C13 Ru2 B1 136(5)
O3 C13 Ru2 Ru5 84(5)
O3 C13 Ru2 Ru3 91(5)
O3 C13 Ru2 Ru1 143(5)
O4 C14 Ru2 C12 128(13)
O4 C14 Ru2 C13 30(13)
O4 C14 Ru2 B1 -121(13)
O4 C14 Ru2 Ru5 -71(13)
O4 C14 Ru2 Ru3 -132(13)
O4 C14 Ru2 Ru1 -43(13)
Ru1 B1 Ru2 C12 -97.62(14)
Ru3 B1 Ru2 C12 92.68(14)
Ru4 B1 Ru2 C12 172.2(4)
Ru5 B1 Ru2 C12 177.32(12)
Ru1 B1 Ru2 C13 8.9(2)
Ru3 B1 Ru2 C13 -160.76(13)
Ru4 B1 Ru2 C13 -81.2(5)
Ru5 B1 Ru2 C13 -76.11(16)
Ru1 B1 Ru2 C14 154.10(15)
Ru3 B1 Ru2 C14 -15.6(2)
Ru4 B1 Ru2 C14 63.9(5)
Ru5 B1 Ru2 C14 69.0(2)
Ru1 B1 Ru2 Ru5 85.06(11)
Ru3 B1 Ru2 Ru5 -84.65(11)
Ru4 B1 Ru2 Ru5 -5.1(4)
Ru1 B1 Ru2 Ru3 169.71(19)
Ru4 B1 Ru2 Ru3 79.5(4)
Ru5 B1 Ru2 Ru3 84.65(11)
Ru3 B1 Ru2 Ru1 -169.71(19)
Ru4 B1 Ru2 Ru1 -90.2(4)
Ru5 B1 Ru2 Ru1 -85.06(11)
C11 Ru1 Ru2 C12 -157.71(15)
B1 Ru1 Ru2 C12 92.74(17)
C4 Ru1 Ru2 C12 0.30(14)
C5 Ru1 Ru2 C12 9.46(18)
C3 Ru1 Ru2 C12 -35.29(14)
C1 Ru1 Ru2 C12 -64.6(2)
C2 Ru1 Ru2 C12 -67.11(15)
Ru5 Ru1 Ru2 C12 158.27(11)
Ru4 Ru1 Ru2 C12 108.58(11)
C11 Ru1 Ru2 C13 -62.74(14)
B1 Ru1 Ru2 C13 -172.28(17)
C4 Ru1 Ru2 C13 95.27(14)
C5 Ru1 Ru2 C13 104.43(17)
C3 Ru1 Ru2 C13 59.68(14)
C1 Ru1 Ru2 C13 30.3(2)
C2 Ru1 Ru2 C13 27.86(15)
Ru5 Ru1 Ru2 C13 -106.76(11)
Ru4 Ru1 Ru2 C13 -156.45(11)
C11 Ru1 Ru2 C14 12.9(3)
B1 Ru1 Ru2 C14 -96.6(3)
C4 Ru1 Ru2 C14 171.0(3)
C5 Ru1 Ru2 C14 -179.9(3)
C3 Ru1 Ru2 C14 135.4(3)
C1 Ru1 Ru2 C14 106.0(4)
C2 Ru1 Ru2 C14 103.5(3)
Ru5 Ru1 Ru2 C14 -31.1(3)
Ru4 Ru1 Ru2 C14 -80.8(3)
C11 Ru1 Ru2 B1 109.55(16)
C4 Ru1 Ru2 B1 -92.44(16)
C5 Ru1 Ru2 B1 -83.29(19)
C3 Ru1 Ru2 B1 -128.04(16)
C1 Ru1 Ru2 B1 -157.4(2)
C2 Ru1 Ru2 B1 -159.86(17)
Ru5 Ru1 Ru2 B1 65.53(13)
Ru4 Ru1 Ru2 B1 15.84(13)
C11 Ru1 Ru2 Ru5 44.02(9)
B1 Ru1 Ru2 Ru5 -65.53(13)
C4 Ru1 Ru2 Ru5 -157.97(9)
C5 Ru1 Ru2 Ru5 -148.82(14)
C3 Ru1 Ru2 Ru5 166.43(9)
C1 Ru1 Ru2 Ru5 137.10(19)
C2 Ru1 Ru2 Ru5 134.61(10)
Ru4 Ru1 Ru2 Ru5 -49.693(9)
C11 Ru1 Ru2 Ru3 102.22(9)
B1 Ru1 Ru2 Ru3 -7.33(13)
C4 Ru1 Ru2 Ru3 -99.77(9)
C5 Ru1 Ru2 Ru3 -90.62(14)
C3 Ru1 Ru2 Ru3 -135.37(9)
C1 Ru1 Ru2 Ru3 -164.70(19)
C2 Ru1 Ru2 Ru3 -167.18(10)
Ru5 Ru1 Ru2 Ru3 58.200(9)
Ru4 Ru1 Ru2 Ru3 8.507(10)
O5 C15 Ru3 C16 -118(7)
O5 C15 Ru3 C17 150(7)
O5 C15 Ru3 B1 20(7)
O5 C15 Ru3 Ru2 -27(7)
O5 C15 Ru3 Ru4 65(7)
O5 C15 Ru3 Ru5 12(7)
O6 C16 Ru3 C15 -77(6)
O6 C16 Ru3 C17 19(6)
O6 C16 Ru3 B1 -170(6)
O6 C16 Ru3 Ru2 -170(6)
O6 C16 Ru3 Ru4 95(6)
O6 C16 Ru3 Ru5 135(6)
O7 C17 Ru3 C15 28(4)
O7 C17 Ru3 C16 -66(4)
O7 C17 Ru3 B1 123(4)
O7 C17 Ru3 Ru2 -173(4)
O7 C17 Ru3 Ru4 130(4)
O7 C17 Ru3 Ru5 -180(100)
Ru1 B1 Ru3 C15 -172.6(10)
Ru4 B1 Ru3 C15 107.42(16)
Ru2 B1 Ru3 C15 -94.53(15)
Ru5 B1 Ru3 C15 -173.45(14)
Ru1 B1 Ru3 C16 -77.4(10)
Ru4 B1 Ru3 C16 -157.29(18)
Ru2 B1 Ru3 C16 0.8(3)
Ru5 B1 Ru3 C16 -78.2(2)
Ru1 B1 Ru3 C17 90.2(10)
Ru4 B1 Ru3 C17 10.2(2)
Ru2 B1 Ru3 C17 168.27(18)
Ru5 B1 Ru3 C17 89.3(2)
Ru1 B1 Ru3 Ru2 -78.1(10)
Ru4 B1 Ru3 Ru2 -158.05(18)
Ru5 B1 Ru3 Ru2 -78.93(11)
Ru1 B1 Ru3 Ru4 79.9(9)
Ru2 B1 Ru3 Ru4 158.05(18)
Ru5 B1 Ru3 Ru4 79.12(10)
Ru1 B1 Ru3 Ru5 0.8(9)
Ru4 B1 Ru3 Ru5 -79.12(10)
Ru2 B1 Ru3 Ru5 78.93(11)
C12 Ru2 Ru3 C15 -10.17(16)
C13 Ru2 Ru3 C15 143.6(4)
C14 Ru2 Ru3 C15 -104.58(16)
B1 Ru2 Ru3 C15 86.35(18)
Ru5 Ru2 Ru3 C15 151.35(12)
Ru1 Ru2 Ru3 C15 93.48(12)
C12 Ru2 Ru3 C16 84.00(16)
C13 Ru2 Ru3 C16 -122.2(3)
C14 Ru2 Ru3 C16 -10.42(16)
B1 Ru2 Ru3 C16 -179.48(17)
Ru5 Ru2 Ru3 C16 -114.49(12)
Ru1 Ru2 Ru3 C16 -172.35(12)
C12 Ru2 Ru3 C17 -169.0(7)
C13 Ru2 Ru3 C17 -15.2(8)
C14 Ru2 Ru3 C17 96.6(7)
B1 Ru2 Ru3 C17 -72.5(7)
Ru5 Ru2 Ru3 C17 -7.5(7)
Ru1 Ru2 Ru3 C17 -65.3(7)
C12 Ru2 Ru3 B1 -96.52(17)
C13 Ru2 Ru3 B1 57.3(4)
C14 Ru2 Ru3 B1 169.06(17)
Ru5 Ru2 Ru3 B1 65.00(13)
Ru1 Ru2 Ru3 B1 7.13(13)
C12 Ru2 Ru3 Ru4 -112.24(11)
C13 Ru2 Ru3 Ru4 41.6(3)
C14 Ru2 Ru3 Ru4 153.35(10)
B1 Ru2 Ru3 Ru4 -15.72(13)
Ru5 Ru2 Ru3 Ru4 49.277(10)
Ru1 Ru2 Ru3 Ru4 -8.589(10)
C12 Ru2 Ru3 Ru5 -161.51(11)
C13 Ru2 Ru3 Ru5 -7.7(3)
C14 Ru2 Ru3 Ru5 104.07(11)
B1 Ru2 Ru3 Ru5 -65.00(13)
Ru1 Ru2 Ru3 Ru5 -57.866(9)
O10 C20 Ru4 C19 -176(100)
O10 C20 Ru4 C18 -83(22)
O10 C20 Ru4 B1 58(22)
O10 C20 Ru4 Ru5 52(22)
O10 C20 Ru4 Ru3 12(22)
O10 C20 Ru4 Ru1 103(22)
O9 C19 Ru4 C20 87(5)
O9 C19 Ru4 C18 -10(5)
O9 C19 Ru4 B1 -163(5)
O9 C19 Ru4 Ru5 -111(5)
O9 C19 Ru4 Ru3 -117(4)
O9 C19 Ru4 Ru1 -169(5)
O8 C18 Ru4 C20 -115(5)
O8 C18 Ru4 C19 -19(5)
O8 C18 Ru4 B1 128(5)
O8 C18 Ru4 Ru5 82(5)
O8 C18 Ru4 Ru3 144(5)
O8 C18 Ru4 Ru1 48(5)
Ru1 B1 Ru4 C20 98.06(14)
Ru3 B1 Ru4 C20 -92.29(14)
Ru2 B1 Ru4 C20 -171.8(4)
Ru5 B1 Ru4 C20 -176.90(11)
Ru1 B1 Ru4 C19 -8.3(2)
Ru3 B1 Ru4 C19 161.34(13)
Ru2 B1 Ru4 C19 81.9(5)
Ru5 B1 Ru4 C19 76.74(16)
Ru1 B1 Ru4 C18 -147.32(18)
Ru3 B1 Ru4 C18 22.3(3)
Ru2 B1 Ru4 C18 -57.2(5)
Ru5 B1 Ru4 C18 -62.3(2)
Ru1 B1 Ru4 Ru5 -85.04(11)
Ru3 B1 Ru4 Ru5 84.60(11)
Ru2 B1 Ru4 Ru5 5.1(4)
Ru1 B1 Ru4 Ru3 -169.64(19)
Ru2 B1 Ru4 Ru3 -79.5(4)
Ru5 B1 Ru4 Ru3 -84.60(11)
Ru3 B1 Ru4 Ru1 169.64(19)
Ru2 B1 Ru4 Ru1 90.1(4)
Ru5 B1 Ru4 Ru1 85.04(11)
C15 Ru3 Ru4 C20 20.32(15)
C16 Ru3 Ru4 C20 -151.2(4)
C17 Ru3 Ru4 C20 -74.55(17)
B1 Ru3 Ru4 C20 97.59(17)
Ru2 Ru3 Ru4 C20 113.35(10)
Ru5 Ru3 Ru4 C20 162.59(10)
C15 Ru3 Ru4 C19 -135.7(3)
C16 Ru3 Ru4 C19 52.9(5)
C17 Ru3 Ru4 C19 129.5(3)
B1 Ru3 Ru4 C19 -58.4(3)
Ru2 Ru3 Ru4 C19 -42.6(3)
Ru5 Ru3 Ru4 C19 6.6(3)
C15 Ru3 Ru4 C18 117.83(17)
C16 Ru3 Ru4 C18 -53.7(4)
C17 Ru3 Ru4 C18 22.95(19)
B1 Ru3 Ru4 C18 -164.91(18)
Ru2 Ru3 Ru4 C18 -149.14(12)
Ru5 Ru3 Ru4 C18 -99.90(12)
C15 Ru3 Ru4 B1 -77.26(18)
C16 Ru3 Ru4 B1 111.2(4)
C17 Ru3 Ru4 B1 -172.14(19)
Ru2 Ru3 Ru4 B1 15.77(13)
Ru5 Ru3 Ru4 B1 65.01(13)
C15 Ru3 Ru4 Ru5 -142.27(11)
C16 Ru3 Ru4 Ru5 46.2(4)
C17 Ru3 Ru4 Ru5 122.86(14)
B1 Ru3 Ru4 Ru5 -65.01(13)
Ru2 Ru3 Ru4 Ru5 -49.239(9)
C15 Ru3 Ru4 Ru1 -84.44(11)
C16 Ru3 Ru4 Ru1 104.1(4)
C17 Ru3 Ru4 Ru1 -179.31(14)
B1 Ru3 Ru4 Ru1 -7.18(13)
Ru2 Ru3 Ru4 Ru1 8.591(10)
Ru5 Ru3 Ru4 Ru1 57.830(9)
C11 Ru1 Ru4 C20 155.18(14)
B1 Ru1 Ru4 C20 -93.24(17)
C4 Ru1 Ru4 C20 0.80(13)
C5 Ru1 Ru4 C20 36.78(13)
C3 Ru1 Ru4 C20 -10.48(17)
C1 Ru1 Ru4 C20 67.41(14)
C2 Ru1 Ru4 C20 61.9(2)
Ru5 Ru1 Ru4 C20 -158.74(10)
Ru2 Ru1 Ru4 C20 -109.11(10)
C11 Ru1 Ru4 C19 61.37(14)
B1 Ru1 Ru4 C19 172.95(17)
C4 Ru1 Ru4 C19 -93.01(14)
C5 Ru1 Ru4 C19 -57.04(13)
C3 Ru1 Ru4 C19 -104.30(18)
C1 Ru1 Ru4 C19 -26.41(14)
C2 Ru1 Ru4 C19 -31.9(2)
Ru5 Ru1 Ru4 C19 107.45(10)
Ru2 Ru1 Ru4 C19 157.08(10)
C11 Ru1 Ru4 C18 -7.6(3)
B1 Ru1 Ru4 C18 104.0(3)
C4 Ru1 Ru4 C18 -162.0(3)
C5 Ru1 Ru4 C18 -126.0(3)
C3 Ru1 Ru4 C18 -173.3(3)
C1 Ru1 Ru4 C18 -95.4(3)
C2 Ru1 Ru4 C18 -100.9(3)
Ru5 Ru1 Ru4 C18 38.5(3)
Ru2 Ru1 Ru4 C18 88.1(3)
C11 Ru1 Ru4 B1 -111.58(17)
C4 Ru1 Ru4 B1 94.04(16)
C5 Ru1 Ru4 B1 130.01(16)
C3 Ru1 Ru4 B1 82.8(2)
C1 Ru1 Ru4 B1 160.64(17)
C2 Ru1 Ru4 B1 155.1(2)
Ru5 Ru1 Ru4 B1 -65.50(14)
Ru2 Ru1 Ru4 B1 -15.87(14)
C11 Ru1 Ru4 Ru5 -46.08(10)
B1 Ru1 Ru4 Ru5 65.50(14)
C4 Ru1 Ru4 Ru5 159.54(9)
C5 Ru1 Ru4 Ru5 -164.48(8)
C3 Ru1 Ru4 Ru5 148.26(14)
C1 Ru1 Ru4 Ru5 -133.85(10)
C2 Ru1 Ru4 Ru5 -139.4(2)
Ru2 Ru1 Ru4 Ru5 49.632(9)
C11 Ru1 Ru4 Ru3 -104.21(10)
B1 Ru1 Ru4 Ru3 7.37(14)
C4 Ru1 Ru4 Ru3 101.41(9)
C5 Ru1 Ru4 Ru3 137.38(8)
C3 Ru1 Ru4 Ru3 90.12(14)
C1 Ru1 Ru4 Ru3 168.02(10)
C2 Ru1 Ru4 Ru3 162.5(2)
Ru5 Ru1 Ru4 Ru3 -58.133(9)
Ru2 Ru1 Ru4 Ru3 -8.501(10)
O13 C23 Ru5 C22 53.5(11)
O13 C23 Ru5 C21 -47.0(11)
O13 C23 Ru5 B1 179.9(11)
O13 C23 Ru5 C11 -7.0(16)
O13 C23 Ru5 Ru2 131.0(11)
O13 C23 Ru5 Ru4 -131.5(11)
O13 C23 Ru5 Ru1 -179.9(10)
O13 C23 Ru5 Ru3 179.7(12)
O12 C22 Ru5 C23 -69(3)
O12 C22 Ru5 C21 21(3)
O12 C22 Ru5 B1 179(100)
O12 C22 Ru5 C11 101(3)
O12 C22 Ru5 Ru2 -170(3)
O12 C22 Ru5 Ru4 133(3)
O12 C22 Ru5 Ru1 135(3)
O12 C22 Ru5 Ru3 -127(3)
O11 C21 Ru5 C23 59(4)
O11 C21 Ru5 C22 -32(4)
O11 C21 Ru5 B1 172(3)
O11 C21 Ru5 C11 -113(4)
O11 C21 Ru5 Ru2 -110(3)
O11 C21 Ru5 Ru4 160(4)
O11 C21 Ru5 Ru1 -143(4)
O11 C21 Ru5 Ru3 113(4)
Ru1 B1 Ru5 C23 179.86(13)
Ru3 B1 Ru5 C23 -0.29(15)
Ru4 B1 Ru5 C23 88.82(13)
Ru2 B1 Ru5 C23 -89.20(13)
Ru1 B1 Ru5 C22 -76.45(16)
Ru3 B1 Ru5 C22 103.40(14)
Ru4 B1 Ru5 C22 -167.48(12)
Ru2 B1 Ru5 C22 14.49(17)
Ru1 B1 Ru5 C21 74.81(19)
Ru3 B1 Ru5 C21 -105.34(17)
Ru4 B1 Ru5 C21 -16.2(2)
Ru2 B1 Ru5 C21 165.75(14)
Ru1 B1 Ru5 C11 1.20(10)
Ru3 B1 Ru5 C11 -178.95(12)
Ru4 B1 Ru5 C11 -89.84(10)
Ru2 B1 Ru5 C11 92.14(10)
Ru1 B1 Ru5 Ru2 -90.94(11)
Ru3 B1 Ru5 Ru2 88.91(11)
Ru4 B1 Ru5 Ru2 178.02(14)
Ru1 B1 Ru5 Ru4 91.04(11)
Ru3 B1 Ru5 Ru4 -89.11(10)
Ru2 B1 Ru5 Ru4 -178.02(14)
Ru3 B1 Ru5 Ru1 179.85(16)
Ru4 B1 Ru5 Ru1 -91.04(11)
Ru2 B1 Ru5 Ru1 90.94(11)
Ru1 B1 Ru5 Ru3 -179.85(16)
Ru4 B1 Ru5 Ru3 89.11(10)
Ru2 B1 Ru5 Ru3 -88.91(11)
O1 C11 Ru5 C23 5.1(8)
Ru1 C11 Ru5 C23 -174.6(6)
O1 C11 Ru5 C22 -56.1(3)
Ru1 C11 Ru5 C22 124.09(13)
O1 C11 Ru5 C21 45.7(3)
Ru1 C11 Ru5 C21 -134.05(15)
O1 C11 Ru5 B1 178.5(3)
Ru1 C11 Ru5 B1 -1.28(11)
O1 C11 Ru5 Ru2 -133.7(3)
Ru1 C11 Ru5 Ru2 46.53(8)
O1 C11 Ru5 Ru4 130.7(3)
Ru1 C11 Ru5 Ru4 -49.05(8)
O1 C11 Ru5 Ru1 179.8(4)
O1 C11 Ru5 Ru3 177.5(2)
Ru1 C11 Ru5 Ru3 -2.23(14)
C12 Ru2 Ru5 C23 96.8(3)
C13 Ru2 Ru5 C23 -133.22(16)
C14 Ru2 Ru5 C23 -34.50(15)
B1 Ru2 Ru5 C23 103.02(15)
Ru3 Ru2 Ru5 C23 49.36(11)
Ru1 Ru2 Ru5 C23 154.94(11)
C12 Ru2 Ru5 C22 -173.9(3)
C13 Ru2 Ru5 C22 -43.97(15)
C14 Ru2 Ru5 C22 54.74(14)
B1 Ru2 Ru5 C22 -167.73(14)
Ru3 Ru2 Ru5 C22 138.61(10)
Ru1 Ru2 Ru5 C22 -115.82(10)
C12 Ru2 Ru5 C21 -93.7(7)
C13 Ru2 Ru5 C21 36.2(6)
C14 Ru2 Ru5 C21 134.9(6)
B1 Ru2 Ru5 C21 -87.5(6)
Ru3 Ru2 Ru5 C21 -141.2(6)
Ru1 Ru2 Ru5 C21 -35.6(6)
C12 Ru2 Ru5 B1 -6.2(3)
C13 Ru2 Ru5 B1 123.76(15)
C14 Ru2 Ru5 B1 -137.53(15)
Ru3 Ru2 Ru5 B1 -53.66(10)
Ru1 Ru2 Ru5 B1 51.92(10)
C12 Ru2 Ru5 C11 -90.6(3)
C13 Ru2 Ru5 C11 39.32(13)
C14 Ru2 Ru5 C11 138.03(13)
B1 Ru2 Ru5 C11 -84.44(13)
Ru3 Ru2 Ru5 C11 -138.10(8)
Ru1 Ru2 Ru5 C11 -32.52(8)
C12 Ru2 Ru5 Ru4 -4.7(2)
C13 Ru2 Ru5 Ru4 125.23(11)
C14 Ru2 Ru5 Ru4 -136.06(10)
B1 Ru2 Ru5 Ru4 1.47(10)
Ru3 Ru2 Ru5 Ru4 -52.196(9)
Ru1 Ru2 Ru5 Ru4 53.382(9)
C12 Ru2 Ru5 Ru1 -58.1(2)
C13 Ru2 Ru5 Ru1 71.84(11)
C14 Ru2 Ru5 Ru1 170.56(10)
B1 Ru2 Ru5 Ru1 -51.92(10)
Ru3 Ru2 Ru5 Ru1 -105.578(10)
C12 Ru2 Ru5 Ru3 47.5(2)
C13 Ru2 Ru5 Ru3 177.42(11)
C14 Ru2 Ru5 Ru3 -83.87(10)
B1 Ru2 Ru5 Ru3 53.66(10)
Ru1 Ru2 Ru5 Ru3 105.578(10)
C20 Ru4 Ru5 C23 -95.8(3)
C19 Ru4 Ru5 C23 132.53(14)
C18 Ru4 Ru5 C23 38.76(16)
B1 Ru4 Ru5 C23 -103.23(15)
Ru3 Ru4 Ru5 C23 -49.57(10)
Ru1 Ru4 Ru5 C23 -155.18(10)
C20 Ru4 Ru5 C22 61.2(5)
C19 Ru4 Ru5 C22 -70.5(4)
C18 Ru4 Ru5 C22 -164.2(4)
B1 Ru4 Ru5 C22 53.8(4)
Ru3 Ru4 Ru5 C22 107.4(4)
Ru1 Ru4 Ru5 C22 1.8(4)
C20 Ru4 Ru5 C21 175.2(3)
C19 Ru4 Ru5 C21 43.50(14)
C18 Ru4 Ru5 C21 -50.27(16)
B1 Ru4 Ru5 C21 167.74(15)
Ru3 Ru4 Ru5 C21 -138.60(11)
Ru1 Ru4 Ru5 C21 115.78(11)
C20 Ru4 Ru5 B1 7.4(3)
C19 Ru4 Ru5 B1 -124.24(14)
C18 Ru4 Ru5 B1 141.99(16)
Ru3 Ru4 Ru5 B1 53.66(10)
Ru1 Ru4 Ru5 B1 -51.95(10)
C20 Ru4 Ru5 C11 93.4(2)
C19 Ru4 Ru5 C11 -38.24(12)
C18 Ru4 Ru5 C11 -132.02(14)
B1 Ru4 Ru5 C11 85.99(13)
Ru3 Ru4 Ru5 C11 139.65(8)
Ru1 Ru4 Ru5 C11 34.04(8)
C20 Ru4 Ru5 Ru2 6.0(2)
C19 Ru4 Ru5 Ru2 -125.71(10)
C18 Ru4 Ru5 Ru2 140.52(12)
B1 Ru4 Ru5 Ru2 -1.47(10)
Ru3 Ru4 Ru5 Ru2 52.188(9)
Ru1 Ru4 Ru5 Ru2 -53.423(9)
C20 Ru4 Ru5 Ru1 59.4(2)
C19 Ru4 Ru5 Ru1 -72.28(10)
C18 Ru4 Ru5 Ru1 -166.06(12)
B1 Ru4 Ru5 Ru1 51.95(10)
Ru3 Ru4 Ru5 Ru1 105.611(10)
C20 Ru4 Ru5 Ru3 -46.2(2)
C19 Ru4 Ru5 Ru3 -177.89(10)
C18 Ru4 Ru5 Ru3 88.33(12)
B1 Ru4 Ru5 Ru3 -53.66(10)
Ru1 Ru4 Ru5 Ru3 -105.611(10)
C11 Ru1 Ru5 C23 177.9(2)
B1 Ru1 Ru5 C23 -0.3(2)
C4 Ru1 Ru5 C23 2.3(3)
C5 Ru1 Ru5 C23 87.9(3)
C3 Ru1 Ru5 C23 -85.1(3)
C1 Ru1 Ru5 C23 151.3(2)
C2 Ru1 Ru5 C23 -149.1(2)
Ru4 Ru1 Ru5 C23 56.9(2)
Ru2 Ru1 Ru5 C23 -57.7(2)
C11 Ru1 Ru5 C22 -58.61(15)
B1 Ru1 Ru5 C22 123.23(15)
C4 Ru1 Ru5 C22 125.8(2)
C5 Ru1 Ru5 C22 -148.62(18)
C3 Ru1 Ru5 C22 38.42(19)
C1 Ru1 Ru5 C22 -85.24(16)
C2 Ru1 Ru5 C22 -25.61(16)
Ru4 Ru1 Ru5 C22 -179.58(10)
Ru2 Ru1 Ru5 C22 65.82(10)
C11 Ru1 Ru5 C21 48.96(16)
B1 Ru1 Ru5 C21 -129.21(17)
C4 Ru1 Ru5 C21 -126.6(2)
C5 Ru1 Ru5 C21 -41.1(2)
C3 Ru1 Ru5 C21 146.0(2)
C1 Ru1 Ru5 C21 22.32(17)
C2 Ru1 Ru5 C21 81.95(18)
Ru4 Ru1 Ru5 C21 -72.02(12)
Ru2 Ru1 Ru5 C21 173.38(12)
C11 Ru1 Ru5 B1 178.16(16)
C4 Ru1 Ru5 B1 2.6(2)
C5 Ru1 Ru5 B1 88.1(2)
C3 Ru1 Ru5 B1 -84.8(2)
C1 Ru1 Ru5 B1 151.53(17)
C2 Ru1 Ru5 B1 -148.84(17)
Ru4 Ru1 Ru5 B1 57.19(11)
Ru2 Ru1 Ru5 B1 -57.41(11)
B1 Ru1 Ru5 C11 -178.16(16)
C4 Ru1 Ru5 C11 -175.6(2)
C5 Ru1 Ru5 C11 -90.02(19)
C3 Ru1 Ru5 C11 97.0(2)
C1 Ru1 Ru5 C11 -26.64(17)
C2 Ru1 Ru5 C11 32.99(17)
Ru4 Ru1 Ru5 C11 -120.97(11)
Ru2 Ru1 Ru5 C11 124.43(11)
C11 Ru1 Ru5 Ru2 -124.43(11)
B1 Ru1 Ru5 Ru2 57.41(11)
C4 Ru1 Ru5 Ru2 60.0(2)
C5 Ru1 Ru5 Ru2 145.56(16)
C3 Ru1 Ru5 Ru2 -27.40(17)
C1 Ru1 Ru5 Ru2 -151.06(13)
C2 Ru1 Ru5 Ru2 -91.43(13)
Ru4 Ru1 Ru5 Ru2 114.601(11)
C11 Ru1 Ru5 Ru4 120.97(11)
B1 Ru1 Ru5 Ru4 -57.19(11)
C4 Ru1 Ru5 Ru4 -54.6(2)
C5 Ru1 Ru5 Ru4 30.96(16)
C3 Ru1 Ru5 Ru4 -142.01(17)
C1 Ru1 Ru5 Ru4 94.34(13)
C2 Ru1 Ru5 Ru4 153.96(13)
Ru2 Ru1 Ru5 Ru4 -114.601(11)
C11 Ru1 Ru5 Ru3 178.27(11)
B1 Ru1 Ru5 Ru3 0.10(11)
C4 Ru1 Ru5 Ru3 2.7(2)
C5 Ru1 Ru5 Ru3 88.25(16)
C3 Ru1 Ru5 Ru3 -84.71(17)
C1 Ru1 Ru5 Ru3 151.63(13)
C2 Ru1 Ru5 Ru3 -148.74(13)
Ru4 Ru1 Ru5 Ru3 57.298(9)
Ru2 Ru1 Ru5 Ru3 -57.303(9)
C15 Ru3 Ru5 C23 -170.1(2)
C16 Ru3 Ru5 C23 -45.53(16)
C17 Ru3 Ru5 C23 56.38(17)
B1 Ru3 Ru5 C23 179.69(16)
Ru2 Ru3 Ru5 C23 -122.29(12)
Ru4 Ru3 Ru5 C23 121.94(12)
C15 Ru3 Ru5 C22 -97.6(2)
C16 Ru3 Ru5 C22 27.07(15)
C17 Ru3 Ru5 C22 128.98(16)
B1 Ru3 Ru5 C22 -107.71(16)
Ru2 Ru3 Ru5 C22 -49.70(11)
Ru4 Ru3 Ru5 C22 -165.46(11)
C15 Ru3 Ru5 C21 123.7(2)
C16 Ru3 Ru5 C21 -111.68(17)
C17 Ru3 Ru5 C21 -9.77(19)
B1 Ru3 Ru5 C21 113.54(18)
Ru2 Ru3 Ru5 C21 171.56(14)
Ru4 Ru3 Ru5 C21 55.79(14)
C15 Ru3 Ru5 B1 10.2(2)
C16 Ru3 Ru5 B1 134.78(15)
C17 Ru3 Ru5 B1 -123.31(17)
Ru2 Ru3 Ru5 B1 58.02(11)
Ru4 Ru3 Ru5 B1 -57.75(11)
C15 Ru3 Ru5 C11 11.5(2)
C16 Ru3 Ru5 C11 136.13(14)
C17 Ru3 Ru5 C11 -121.96(15)
B1 Ru3 Ru5 C11 1.35(15)
Ru2 Ru3 Ru5 C11 59.37(9)
Ru4 Ru3 Ru5 C11 -56.40(9)
C15 Ru3 Ru5 Ru2 -47.85(19)
C16 Ru3 Ru5 Ru2 76.76(11)
C17 Ru3 Ru5 Ru2 178.67(12)
B1 Ru3 Ru5 Ru2 -58.02(11)
Ru4 Ru3 Ru5 Ru2 -115.768(11)
C15 Ru3 Ru5 Ru4 67.91(19)
C16 Ru3 Ru5 Ru4 -167.47(11)
C17 Ru3 Ru5 Ru4 -65.56(12)
B1 Ru3 Ru5 Ru4 57.75(11)
Ru2 Ru3 Ru5 Ru4 115.768(11)
C15 Ru3 Ru5 Ru1 10.06(19)
C16 Ru3 Ru5 Ru1 134.68(11)
C17 Ru3 Ru5 Ru1 -123.41(12)
B1 Ru3 Ru5 Ru1 -0.10(11)
Ru2 Ru3 Ru5 Ru1 57.916(9)
Ru4 Ru3 Ru5 Ru1 -57.852(9)
